data_4000278
loop_
_publ_author_name
'Cross, Warren B.'
'Parkin, Ivan P.'
'O'Neill, Shane A.'
'Williams, Paul A.'
'Mahon, Mary F.'
'Molloy, Kieran C.'

_publ_section_title
;
 Tungsten Oxide Coatings from the Aerosol-Assisted Chemical Vapor Deposition
 of W(OAr)6 (Ar = C6H5, C6H4F-4, C6H3F2-3,4); Photocatalytically Active
 \g-WO3 Films
;
_journal_coden_ASTM CMATEX
_journal_issue 14
_journal_name_full 'Chemistry of Materials'
_journal_page_first 2786
_journal_page_last 2796
_journal_paper_doi 10.1021/cm020390j
_journal_volume 15
_journal_year 2003
_chemical_formula_sum 'C36 H30 O6 W'
_chemical_formula_weight 742.45
_space_group_IT_number 14
_symmetry_cell_setting monoclinic
_symmetry_space_group_name_Hall '-P 2yn'
_symmetry_space_group_name_H-M 'P 1 21/n 1'
_atom_sites_solution_hydrogens geom
_atom_sites_solution_primary direct
_atom_sites_solution_secondary difmap
_cell_angle_alpha 90.00
_cell_angle_beta 90.390(10)
_cell_angle_gamma 90.00
_cell_formula_units_Z 4
_cell_length_a 13.7020(10)
_cell_length_b 16.163(2)
_cell_length_c 13.8930(10)
_cell_measurement_reflns_used 25
_cell_measurement_temperature 293(2)
_cell_measurement_theta_max 18
_cell_measurement_theta_min 12
_cell_volume 3076.7(5)
_diffrn_ambient_temperature 293(2)
_diffrn_measurement_device 'Enraf-Nonius CAD4'
_diffrn_measurement_method 'scintillation counter'
_diffrn_radiation_monochromator graphite
_diffrn_radiation_source 'fine-focus sealed tube'
_diffrn_radiation_wavelength 0.71069
_diffrn_reflns_av_R_equivalents 0.0000
_diffrn_reflns_av_sigmaI/netI 0.0601
_diffrn_reflns_limit_h_max 15
_diffrn_reflns_limit_h_min -15
_diffrn_reflns_limit_k_max 18
_diffrn_reflns_limit_k_min 0
_diffrn_reflns_limit_l_max 15
_diffrn_reflns_limit_l_min 0
_diffrn_reflns_number 4799
_diffrn_reflns_theta_max 23.92
_diffrn_reflns_theta_min 2.08
_exptl_absorpt_coefficient_mu 3.800
_exptl_absorpt_correction_T_max 0.248
_exptl_absorpt_correction_T_min 1.000
_exptl_absorpt_correction_type DIFABS
_exptl_crystal_colour Colourless
_exptl_crystal_density_diffrn 1.603
_exptl_crystal_density_method 'not measured'
_exptl_crystal_description Parallelepiped
_exptl_crystal_F_000 1472
_exptl_crystal_size_max 0.3
_exptl_crystal_size_mid 0.25
_exptl_crystal_size_min 0.25
_refine_ls_extinction_coef 0.0000(2)
_refine_ls_extinction_expression Fc^*^=kFc[1+0.001xFc^2^\l^3^/sin(2\q)]^-1/4^
_refine_ls_extinction_method SHELXL
_refine_ls_goodness_of_fit_all 1.014
_refine_ls_goodness_of_fit_obs 0.989
_refine_ls_hydrogen_treatment constr
_refine_ls_matrix_type full
_refine_ls_number_parameters 389
_refine_ls_number_reflns 4786
_refine_ls_number_restraints 0
_refine_ls_restrained_S_all 1.028
_refine_ls_restrained_S_obs 0.989
_refine_ls_R_factor_all 0.0889
_refine_ls_R_factor_obs 0.0392
_refine_ls_shift/esd_max 0.000
_refine_ls_shift/esd_mean 0.000
_refine_ls_structure_factor_coef Fsqd
_refine_ls_weighting_details 'w=1/[\s^2^(Fo^2^)+(0.0594P)^2^+8.9842P] where P=(Fo^2^+2Fc^2^)/3'
_refine_ls_weighting_scheme calc
_refine_ls_wR_factor_all 0.1254
_refine_ls_wR_factor_obs 0.0952
_reflns_number_observed 3122
_reflns_number_total 4799
_reflns_observed_criterion >2sigma(I)
_cod_depositor_comments
;
The following automatic conversions were performed:
'_symmetry_cell_setting' value 'Monoclinic' changed to 'monoclinic'
according to '/home/saulius/struct/CIF-dictionaries/cif_core.dic'
dictionary named 'cif_core.dic' version 2.4.1 from 2010-06-29.

Automatic conversion script
Id: cif_fix_enum 1527 2010-12-29 10:47:43Z saulius 

The following automatic conversions were performed:

'_refine_ls_weighting_scheme' value 'calc
w=1/[\s^2^(Fo^2^)+(0.0594P)^2^+8.9842P] where P=(Fo^2^+2Fc^2^)/3' was
changed to 'calc'. New tag '_refine_ls_weighting_details' was
created. The value of the new tag was set to
'w=1/[\s^2^(Fo^2^)+(0.0594P)^2^+8.9842P] where P=(Fo^2^+2Fc^2^)/3'.

Automatic conversion script
Id: cif_fix_values 3143 2015-03-26 13:38:13Z robertas 
;
_cod_original_sg_symbol_H-M P21/n
_cod_database_code 4000278

loop_
_symmetry_equiv_pos_as_xyz
'x, y, z'
'x+1/2, -y+1/2, z+1/2'
'-x, -y, -z'
'-x-1/2, y-1/2, -z-1/2'

loop_
_atom_site_aniso_label
_atom_site_aniso_U_11
_atom_site_aniso_U_22
_atom_site_aniso_U_33
_atom_site_aniso_U_23
_atom_site_aniso_U_13
_atom_site_aniso_U_12
W1 0.0533(2) 0.0543(2) 0.0548(2) -0.0072(2) 0.00002(14) -0.0012(2)
O1 0.061(4) 0.059(3) 0.066(4) -0.007(3) 0.009(3) 0.002(3)
O2 0.063(5) 0.065(4) 0.091(5) -0.011(4) 0.016(4) -0.003(3)
O3 0.079(5) 0.061(4) 0.062(4) -0.013(3) -0.007(4) 0.003(3)
O4 0.082(5) 0.063(4) 0.070(5) -0.008(3) -0.016(4) 0.006(3)
O5 0.069(5) 0.055(3) 0.077(5) 0.000(3) 0.001(4) -0.006(3)
O6 0.084(5) 0.061(4) 0.060(4) -0.002(3) -0.003(4) -0.013(3)
C1 0.065(7) 0.069(6) 0.044(5) 0.000(4) 0.002(5) 0.008(5)
C2 0.051(6) 0.063(5) 0.069(7) -0.007(5) 0.008(5) 0.005(4)
C3 0.091(9) 0.062(6) 0.084(8) -0.008(5) -0.011(7) 0.008(6)
C4 0.088(9) 0.075(6) 0.057(7) -0.005(5) 0.007(6) 0.024(6)
C5 0.066(7) 0.101(8) 0.058(7) 0.010(6) 0.017(5) 0.018(6)
C6 0.058(6) 0.074(6) 0.055(6) -0.007(5) 0.011(5) 0.005(5)
C7 0.052(6) 0.054(4) 0.060(6) 0.003(4) 0.006(4) 0.010(4)
C8 0.089(9) 0.083(7) 0.059(7) -0.010(5) 0.014(6) -0.003(6)
C9 0.085(9) 0.104(9) 0.088(9) 0.001(7) 0.034(7) 0.014(7)
C10 0.061(6) 0.103(9) 0.095(8) 0.025(7) 0.025(6) -0.009(7)
C11 0.067(7) 0.118(9) 0.076(8) -0.007(7) 0.010(6) -0.028(7)
C12 0.069(7) 0.070(6) 0.076(7) -0.017(5) 0.010(6) 0.002(5)
C13 0.060(6) 0.057(5) 0.048(5) -0.008(4) 0.008(5) -0.009(4)
C14 0.061(6) 0.073(6) 0.053(6) -0.003(4) 0.005(5) 0.004(5)
C15 0.083(8) 0.063(5) 0.067(7) -0.007(5) 0.009(6) 0.015(5)
C16 0.100(10) 0.073(7) 0.080(8) -0.023(6) -0.007(7) 0.002(6)
C17 0.097(9) 0.097(8) 0.068(8) -0.030(6) -0.024(7) 0.011(7)
C18 0.083(8) 0.069(6) 0.063(7) -0.012(5) -0.016(6) 0.006(5)
C19 0.067(7) 0.051(5) 0.062(6) 0.007(4) -0.001(5) 0.003(4)
C20 0.095(9) 0.072(6) 0.077(8) -0.005(5) 0.016(7) -0.006(6)
C21 0.095(10) 0.081(7) 0.106(11) 0.003(7) 0.013(9) -0.025(7)
C22 0.086(10) 0.118(10) 0.098(11) 0.022(8) 0.042(8) -0.001(8)
C23 0.083(9) 0.102(9) 0.086(9) 0.022(7) 0.029(7) 0.010(7)
C24 0.095(9) 0.065(6) 0.067(7) -0.001(5) 0.010(6) 0.001(6)
C25 0.048(6) 0.104(7) 0.056(6) 0.011(6) 0.004(5) -0.008(5)
C26 0.072(9) 0.109(9) 0.136(13) 0.051(9) -0.014(8) -0.001(7)
C27 0.079(11) 0.232(23) 0.115(15) 0.110(16) -0.011(11) -0.009(12)
C28 0.074(10) 0.369(43) 0.065(10) 0.064(19) -0.020(8) -0.020(18)
C29 0.103(14) 0.278(27) 0.064(10) -0.041(13) -0.019(9) -0.032(16)
C30 0.069(8) 0.146(12) 0.082(9) -0.026(8) -0.017(7) -0.002(8)
C31 0.093(9) 0.067(6) 0.080(8) 0.000(6) -0.005(7) -0.009(6)
C32 0.108(11) 0.121(10) 0.067(8) 0.004(7) 0.021(7) -0.006(8)
C33 0.156(17) 0.158(14) 0.057(8) -0.008(9) 0.011(10) -0.042(12)
C34 0.187(22) 0.159(17) 0.104(15) 0.018(13) -0.043(14) 0.028(15)
C35 0.309(36) 0.190(21) 0.105(16) 0.000(15) -0.056(19) 0.127(22)
C36 0.171(19) 0.134(13) 0.117(14) -0.004(11) -0.016(13) 0.053(13)

loop_
_atom_site_label
_atom_site_type_symbol
_atom_site_fract_x
_atom_site_fract_y
_atom_site_fract_z
_atom_site_U_iso_or_equiv
_atom_site_thermal_displace_type
_atom_site_occupancy
_atom_site_calc_flag
_atom_site_refinement_flags
_atom_site_disorder_group
W1 W 0.00933(3) 0.24255(2) 0.41787(3) 0.0541(2) Uani 1 d . .
O1 O -0.1145(5) 0.2861(4) 0.4505(5) 0.062(2) Uani 1 d . .
O2 O 0.1350(5) 0.2023(4) 0.3921(6) 0.073(2) Uani 1 d . .
O3 O -0.0392(5) 0.1907(4) 0.3064(5) 0.067(2) Uani 1 d . .
O4 O 0.0602(5) 0.2944(4) 0.5279(5) 0.072(2) Uani 1 d . .
O5 O -0.0224(5) 0.1461(4) 0.4870(5) 0.067(2) Uani 1 d . .
O6 O 0.0337(6) 0.3370(4) 0.3412(5) 0.068(2) Uani 1 d . .
C1 C -0.1586(8) 0.3501(6) 0.4979(7) 0.059(2) Uani 1 d . .
C2 C -0.1129(8) 0.4231(5) 0.5191(7) 0.061(3) Uani 1 d . .
H2 H -0.0485(8) 0.4312(5) 0.5007(7) 0.073 Uiso 1 calc R .
C3 C -0.1617(10) 0.4850(6) 0.5675(9) 0.079(3) Uani 1 d . .
H3 H -0.1307(10) 0.5350(6) 0.5799(9) 0.095 Uiso 1 calc R .
C4 C -0.2545(10) 0.4730(7) 0.5969(8) 0.073(3) Uani 1 d . .
H4 H -0.2865(10) 0.5146(7) 0.6305(8) 0.088 Uiso 1 calc R .
C5 C -0.3022(8) 0.3991(7) 0.5774(8) 0.075(3) Uani 1 d . .
H5 H -0.3660(8) 0.3910(7) 0.5977(8) 0.090 Uiso 1 calc R .
C6 C -0.2543(7) 0.3381(6) 0.5280(7) 0.062(2) Uani 1 d . .
H6 H -0.2859(7) 0.2884(6) 0.5145(7) 0.075 Uiso 1 calc R .
C7 C 0.2304(7) 0.2178(5) 0.3750(7) 0.055(2) Uani 1 d . .
C8 C 0.2789(10) 0.1685(7) 0.3106(8) 0.077(3) Uani 1 d . .
H8 H 0.2464(10) 0.1256(7) 0.2792(8) 0.092 Uiso 1 calc R .
C9 C 0.3752(10) 0.1830(8) 0.2932(10) 0.092(4) Uani 1 d . .
H9 H 0.4083(10) 0.1485(8) 0.2510(10) 0.110 Uiso 1 calc R .
C10 C 0.4249(8) 0.2473(8) 0.3363(9) 0.086(3) Uani 1 d . .
H10 H 0.4896(8) 0.2583(8) 0.3210(9) 0.104 Uiso 1 calc R .
C11 C 0.3761(9) 0.2948(8) 0.4024(9) 0.087(3) Uani 1 d . .
H11 H 0.4095(9) 0.3362(8) 0.4354(9) 0.104 Uiso 1 calc R .
C12 C 0.2769(8) 0.2819(6) 0.4210(8) 0.072(3) Uani 1 d . .
H12 H 0.2435(8) 0.3159(6) 0.4634(8) 0.086 Uiso 1 calc R .
C13 C -0.0440(7) 0.1210(5) 0.2518(7) 0.055(2) Uani 1 d . .
C14 C 0.0075(8) 0.0515(6) 0.2774(7) 0.062(2) Uani 1 d . .
H14 H 0.0481(8) 0.0513(6) 0.3313(7) 0.075 Uiso 1 calc R .
C15 C -0.0027(9) -0.0187(6) 0.2205(8) 0.071(3) Uani 1 d . .
H15 H 0.0306(9) -0.0667(6) 0.2376(8) 0.085 Uiso 1 calc R .
C16 C -0.0608(10) -0.0188(7) 0.1400(9) 0.084(3) Uani 1 d . .
H16 H -0.0670(10) -0.0663(7) 0.1027(9) 0.101 Uiso 1 calc R .
C17 C -0.1090(10) 0.0515(7) 0.1154(9) 0.087(4) Uani 1 d . .
H17 H -0.1483(10) 0.0520(7) 0.0606(9) 0.105 Uiso 1 calc R .
C18 C -0.1010(8) 0.1219(6) 0.1700(8) 0.071(3) Uani 1 d . .
H18 H -0.1338(8) 0.1698(6) 0.1519(8) 0.086 Uiso 1 calc R .
C19 C -0.1021(8) 0.1109(5) 0.5283(7) 0.060(2) Uani 1 d . .
C20 C -0.1398(10) 0.0390(7) 0.4927(9) 0.081(3) Uani 1 d . .
H20 H -0.1124(10) 0.0135(7) 0.4393(9) 0.098 Uiso 1 calc R .
C21 C -0.2208(11) 0.0047(7) 0.5388(11) 0.094(4) Uani 1 d . .
H21 H -0.2476(11) -0.0444(7) 0.5156(11) 0.113 Uiso 1 calc R .
C22 C -0.2612(11) 0.0422(10) 0.6176(11) 0.100(4) Uani 1 d . .
H22 H -0.3160(11) 0.0196(10) 0.6467(11) 0.120 Uiso 1 calc R .
C23 C -0.2200(10) 0.1130(9) 0.6528(10) 0.090(4) Uani 1 d . .
H23 H -0.2454(10) 0.1376(9) 0.7078(10) 0.109 Uiso 1 calc R .
C24 C -0.1423(9) 0.1477(6) 0.6082(8) 0.076(3) Uani 1 d . .
H24 H -0.1159(9) 0.1968(6) 0.6317(8) 0.091 Uiso 1 calc R .
C25 C 0.1082(7) 0.2847(7) 0.6138(7) 0.069(3) Uani 1 d . .
C26 C 0.1431(10) 0.2086(9) 0.6410(12) 0.106(5) Uani 1 d . .
H26 H 0.1341(10) 0.1619(9) 0.6029(12) 0.127 Uiso 1 calc R .
C27 C 0.1928(12) 0.2050(15) 0.7286(15) 0.142(9) Uani 1 d . .
H27 H 0.2166(12) 0.1535(15) 0.7475(15) 0.171 Uiso 1 calc R .
C28 C 0.2089(13) 0.2665(24) 0.7864(12) 0.169(14) Uani 1 d . .
H28 H 0.2406(13) 0.2599(24) 0.8453(12) 0.203 Uiso 1 calc R .
C29 C 0.1768(14) 0.3400(18) 0.7556(12) 0.149(8) Uani 1 d . .
H29 H 0.1909(14) 0.3860(18) 0.7934(12) 0.179 Uiso 1 calc R .
C30 C 0.1235(9) 0.3529(10) 0.6707(10) 0.099(4) Uani 1 d . .
H30 H 0.0997(9) 0.4049(10) 0.6538(10) 0.119 Uiso 1 calc R .
C31 C 0.0101(10) 0.3600(6) 0.2499(9) 0.080(3) Uani 1 d . .
C32 C 0.0441(11) 0.3130(9) 0.1717(9) 0.099(4) Uani 1 d . .
H32 H 0.0827(11) 0.2663(9) 0.1813(9) 0.118 Uiso 1 calc R .
C33 C 0.0176(15) 0.3389(12) 0.0793(10) 0.124(6) Uani 1 d . .
H33 H 0.0410(15) 0.3095(12) 0.0267(10) 0.149 Uiso 1 calc R .
C34 C -0.0399(17) 0.4039(14) 0.0635(15) 0.150(8) Uani 1 d . .
H34 H -0.0599(17) 0.4167(14) 0.0012(15) 0.181 Uiso 1 calc R .
C35 C -0.0689(22) 0.4507(15) 0.1374(16) 0.202(13) Uani 1 d . .
H35 H -0.1055(22) 0.4982(15) 0.1259(16) 0.242 Uiso 1 calc R .
C36 C -0.0438(15) 0.4278(11) 0.2343(14) 0.141(7) Uani 1 d . .
H36 H -0.0649(15) 0.4598(11) 0.2857(14) 0.169 Uiso 1 calc R .

loop_
_cod_changelog_entry_id
_cod_changelog_entry_author
_cod_changelog_entry_date
_cod_changelog_entry_text
1 'Vaitkus, Antanas' 2022-05-09T06:10:00+03:00 'Updated bibliographic information.'
